data_7014393
loop_
_publ_author_name
'Singh, Keisham Sarjit'
'Svitlyk, Volodymyr'
'Mozharivskyj, Yurij'

_publ_section_title
;
 Mono and dinuclear arene ruthenium(II) triazoles by 1,3-dipolar
 cycloadditions to a coordinated azide in ruthenium(II) compounds.
;
_journal_issue 5
_journal_name_full 'Dalton transactions (Cambridge, England : 2003)'
_journal_page_first 1020
_journal_page_last 1023
_journal_paper_doi 10.1039/c0dt00698j
_journal_volume 40
_journal_year 2011
_chemical_formula_sum 'C27 H33 N3 O6 Ru'
_chemical_formula_weight 596.63
_chemical_name_systematic
;
?
;
_space_group_IT_number 2
_symmetry_cell_setting triclinic
_symmetry_space_group_name_Hall '-P 1'
_symmetry_space_group_name_H-M 'P -1'
_atom_sites_solution_hydrogens geom
_atom_sites_solution_primary direct
_atom_sites_solution_secondary difmap
_audit_creation_method SHELXL-97
_cell_angle_alpha 111.292(3)
_cell_angle_beta 92.407(4)
_cell_angle_gamma 109.007(3)
_cell_formula_units_Z 2
_cell_length_a 9.4032(4)
_cell_length_b 11.5596(5)
_cell_length_c 14.4230(6)
_cell_measurement_reflns_used 7347
_cell_measurement_temperature 293(2)
_cell_measurement_theta_max 29.29
_cell_measurement_theta_min 1.54
_cell_volume 1358.04(11)
_computing_cell_refinement X-Area
_computing_data_collection X-Area
_computing_data_reduction X-Red32
_computing_publication_material 'SHELXL-97 (Sheldrick, 1997)'
_computing_structure_refinement 'SHELXL-97 (Sheldrick, 1997)'
_computing_structure_solution 'SHELXS-97 (Sheldrick, 1990)'
_diffrn_ambient_temperature 293(2)
_diffrn_measured_fraction_theta_full 0.991
_diffrn_measured_fraction_theta_max 0.991
_diffrn_measurement_device_type 'STOE IPDSII'
_diffrn_measurement_method 'omega scan'
_diffrn_radiation_monochromator graphite
_diffrn_radiation_source 'fine-focus sealed tube'
_diffrn_radiation_type MoK\a
_diffrn_radiation_wavelength 0.71073
_diffrn_reflns_av_R_equivalents 0.0614
_diffrn_reflns_av_sigmaI/netI 0.0638
_diffrn_reflns_limit_h_max 12
_diffrn_reflns_limit_h_min -12
_diffrn_reflns_limit_k_max 15
_diffrn_reflns_limit_k_min -15
_diffrn_reflns_limit_l_max 18
_diffrn_reflns_limit_l_min -19
_diffrn_reflns_number 51183
_diffrn_reflns_theta_full 29.29
_diffrn_reflns_theta_max 29.29
_diffrn_reflns_theta_min 1.54
_exptl_absorpt_coefficient_mu 0.622
_exptl_absorpt_correction_T_max 0.9096
_exptl_absorpt_correction_T_min 0.7882
_exptl_absorpt_correction_type numerical
_exptl_absorpt_process_details X-Red
_exptl_crystal_colour yellow
_exptl_crystal_density_diffrn 1.459
_exptl_crystal_density_method 'not measured'
_exptl_crystal_description bar
_exptl_crystal_F_000 616
_exptl_crystal_size_max 0.25428
_exptl_crystal_size_mid 0.16292
_exptl_crystal_size_min 0.15360
_refine_diff_density_max 0.818
_refine_diff_density_min -0.744
_refine_diff_density_rms 0.067
_refine_ls_extinction_coef 0.0040(6)
_refine_ls_extinction_expression Fc^*^=kFc[1+0.001xFc^2^\l^3^/sin(2\q)]^-1/4^
_refine_ls_extinction_method SHELXL
_refine_ls_goodness_of_fit_ref 0.919
_refine_ls_hydrogen_treatment constr
_refine_ls_matrix_type full
_refine_ls_number_parameters 331
_refine_ls_number_reflns 7347
_refine_ls_number_restraints 0
_refine_ls_restrained_S_all 0.919
_refine_ls_R_factor_all 0.0759
_refine_ls_R_factor_gt 0.0442
_refine_ls_shift/su_max 0.071
_refine_ls_shift/su_mean 0.001
_refine_ls_structure_factor_coef Fsqd
_refine_ls_weighting_details 'calc w=1/[\s^2^(Fo^2^)+(0.0497P)^2^+0.0000P] where P=(Fo^2^+2Fc^2^)/3'
_refine_ls_weighting_scheme calc
_refine_ls_wR_factor_gt 0.0867
_refine_ls_wR_factor_ref 0.0946
_reflns_number_gt 5306
_reflns_number_total 7347
_reflns_threshold_expression >2sigma(I)
_cod_data_source_file C0DT00698J.TXT
_cod_data_source_block KSS-6
_cod_depositor_comments
;
The following automatic conversions were performed:
'_symmetry_cell_setting' value 'Triclinic' changed to 'triclinic'
according to '/home/saulius/struct/CIF-dictionaries/cif_core.dic'
dictionary named 'cif_core.dic' version 2.4.1 from 2010-06-29.

Automatic conversion script
Id: cif_fix_enum 1555 2011-01-17 13:19:09Z saulius 
;
_cod_original_cell_volume 1358.04(10)
_cod_original_sg_symbol_H-M P-1
_cod_database_code 7014393

loop_
_symmetry_equiv_pos_as_xyz
'x, y, z'
'-x, -y, -z'

loop_
_atom_site_label
_atom_site_type_symbol
_atom_site_fract_x
_atom_site_fract_y
_atom_site_fract_z
_atom_site_U_iso_or_equiv
_atom_site_adp_type
_atom_site_occupancy
_atom_site_symmetry_multiplicity
_atom_site_calc_flag
_atom_site_refinement_flags
_atom_site_disorder_assembly
_atom_site_disorder_group
Ru1 Ru 0.73499(3) 0.90270(3) 0.13101(2) 0.03699(9) Uani 1 1 d . . .
C11 C 0.7084(2) 1.03769(16) 0.06376(16) 0.0481(8) Uani 1 1 d G . .
C12 C 0.6203(2) 1.04085(16) 0.13896(14) 0.0494(8) Uani 1 1 d G . .
C13 C 0.5151(2) 0.9228(2) 0.13709(15) 0.0522(8) Uani 1 1 d G . .
C14 C 0.4981(2) 0.80165(17) 0.06001(17) 0.0524(8) Uani 1 1 d G . .
C15 C 0.5863(2) 0.79849(16) -0.01520(14) 0.0523(8) Uani 1 1 d G . .
C16 C 0.6915(2) 0.9165(2) -0.01333(14) 0.0508(8) Uani 1 1 d G . .
C21 C 0.8238(4) 1.1693(4) 0.0655(3) 0.0688(11) Uani 1 1 d . . .
H21A H 0.7705 1.2259 0.0617 0.103 Uiso 1 1 calc R . .
H21B H 0.8749 1.1500 0.0086 0.103 Uiso 1 1 calc R . .
H21C H 0.8979 1.2136 0.1270 0.103 Uiso 1 1 calc R . .
C22 C 0.6428(5) 1.1768(4) 0.2250(3) 0.0732(11) Uani 1 1 d . . .
H22A H 0.5836 1.1621 0.2751 0.110 Uiso 1 1 calc R . .
H22B H 0.6098 1.2300 0.1976 0.110 Uiso 1 1 calc R . .
H22C H 0.7490 1.2224 0.2556 0.110 Uiso 1 1 calc R . .
C24 C 0.3867(4) 0.6697(4) 0.0607(4) 0.0803(13) Uani 1 1 d . . .
H24A H 0.3100 0.6241 0.0004 0.120 Uiso 1 1 calc R . .
H24B H 0.3386 0.6890 0.1189 0.120 Uiso 1 1 calc R . .
H24C H 0.4424 0.6142 0.0632 0.120 Uiso 1 1 calc R . .
C26 C 0.7959(5) 0.9102(5) -0.0926(3) 0.0764(12) Uani 1 1 d . . .
H26A H 0.8300 0.8374 -0.1029 0.115 Uiso 1 1 calc R . .
H26B H 0.8828 0.9923 -0.0692 0.115 Uiso 1 1 calc R . .
H26C H 0.7402 0.8969 -0.1553 0.115 Uiso 1 1 calc R . .
C23 C 0.4269(5) 0.9239(5) 0.2256(4) 0.0793(13) Uani 1 1 d . . .
H23A H 0.4694 1.0103 0.2803 0.119 Uiso 1 1 calc R . .
H23B H 0.4355 0.8577 0.2484 0.119 Uiso 1 1 calc R . .
H23C H 0.3210 0.9043 0.2028 0.119 Uiso 1 1 calc R . .
C25 C 0.5727(6) 0.6636(4) -0.0979(3) 0.0820(13) Uani 1 1 d . . .
H25A H 0.5920 0.6745 -0.1596 0.123 Uiso 1 1 calc R . .
H25B H 0.4715 0.5995 -0.1090 0.123 Uiso 1 1 calc R . .
H25C H 0.6461 0.6327 -0.0766 0.123 Uiso 1 1 calc R . .
O1 O 0.8661(2) 0.7841(2) 0.08618(16) 0.0441(5) Uani 1 1 d . . .
O2 O 0.7053(2) 0.8042(2) 0.22799(16) 0.0436(5) Uani 1 1 d . . .
C31 C 0.8733(3) 0.7170(3) 0.1396(2) 0.0397(6) Uani 1 1 d . . .
C32 C 0.7853(3) 0.7302(3) 0.2208(2) 0.0389(6) Uani 1 1 d . . .
C33 C 0.7794(4) 0.6693(3) 0.2900(3) 0.0520(8) Uani 1 1 d . . .
H33 H 0.7189 0.6901 0.3381 0.062 Uiso 1 1 calc R . .
C34 C 0.8483(4) 0.5842(4) 0.2983(3) 0.0604(9) Uani 1 1 d . . .
H34 H 0.8271 0.5569 0.3511 0.072 Uiso 1 1 calc R . .
C35 C 0.9439(4) 0.5333(4) 0.2404(3) 0.0612(9) Uani 1 1 d . . .
H35 H 0.9783 0.4761 0.2584 0.073 Uiso 1 1 calc R . .
C36 C 0.9932(4) 0.5584(4) 0.1592(3) 0.0587(9) Uani 1 1 d . . .
H36 H 1.0576 0.5153 0.1291 0.070 Uiso 1 1 calc R . .
C37 C 0.9626(4) 0.6376(3) 0.1147(3) 0.0514(8) Uani 1 1 d . . .
H37 H 1.0090 0.6383 0.0591 0.062 Uiso 1 1 calc R . .
N3 N 1.0103(3) 0.9945(3) 0.2879(2) 0.0489(6) Uani 1 1 d . . .
N2 N 0.9329(3) 1.0387(3) 0.2385(2) 0.0452(6) Uani 1 1 d . . .
N1 N 0.9930(3) 1.1711(3) 0.2674(2) 0.0508(6) Uani 1 1 d . . .
C41 C 1.1261(4) 1.1034(3) 0.3521(2) 0.0481(7) Uani 1 1 d . . .
C42 C 1.1154(4) 1.2128(3) 0.3388(3) 0.0511(8) Uani 1 1 d . . .
C51 C 1.2381(4) 1.0939(4) 0.4210(3) 0.0601(9) Uani 1 1 d . . .
O51 O 1.3642(4) 1.1703(4) 0.4546(3) 0.1204(15) Uani 1 1 d . . .
O52 O 1.1817(3) 0.9874(3) 0.4403(3) 0.0907(10) Uani 1 1 d . . .
C53 C 1.2773(7) 0.9661(6) 0.5086(5) 0.117(2) Uani 1 1 d . . .
H53A H 1.3722 0.9665 0.4846 0.141 Uiso 1 1 calc R . .
H53B H 1.3017 1.0375 0.5753 0.141 Uiso 1 1 calc R . .
C54 C 1.2009(8) 0.8445(7) 0.5140(5) 0.117(2) Uani 1 1 d . . .
H54A H 1.1132 0.8480 0.5450 0.175 Uiso 1 1 calc R . .
H54B H 1.2683 0.8261 0.5538 0.175 Uiso 1 1 calc R . .
H54C H 1.1685 0.7752 0.4471 0.175 Uiso 1 1 calc R . .
C61 C 1.2118(5) 1.3555(4) 0.3957(3) 0.0704(11) Uani 1 1 d . . .
O61 O 1.2620(6) 1.4021(4) 0.4860(3) 0.1292(16) Uani 1 1 d . . .
O62 O 1.2562(4) 1.4205(3) 0.3420(2) 0.0992(12) Uani 1 1 d . . .
C63 C 1.3622(7) 1.5604(4) 0.3956(4) 0.111(2) Uani 1 1 d . . .
H63A H 1.3217 1.6075 0.4519 0.133 Uiso 1 1 calc R . .
H63B H 1.4611 1.5639 0.4213 0.133 Uiso 1 1 calc R . .
C64 C 1.3761(5) 1.6200(5) 0.3217(4) 0.0853(13) Uani 1 1 d . . .
H64A H 1.4103 1.5691 0.2645 0.128 Uiso 1 1 calc R . .
H64B H 1.4488 1.7100 0.3519 0.128 Uiso 1 1 calc R . .
H64C H 1.2784 1.6203 0.2998 0.128 Uiso 1 1 calc R . .

loop_
_atom_site_aniso_label
_atom_site_aniso_U_11
_atom_site_aniso_U_22
_atom_site_aniso_U_33
_atom_site_aniso_U_23
_atom_site_aniso_U_13
_atom_site_aniso_U_12
Ru1 0.03341(12) 0.03929(13) 0.03865(14) 0.01991(10) 0.00391(8) 0.00917(8)
C11 0.0443(17) 0.0524(19) 0.053(2) 0.0292(16) 0.0009(15) 0.0159(14)
C12 0.0473(17) 0.0536(19) 0.055(2) 0.0282(16) 0.0048(15) 0.0212(15)
C13 0.0400(16) 0.068(2) 0.061(2) 0.0383(19) 0.0105(15) 0.0223(16)
C14 0.0400(16) 0.0511(19) 0.066(2) 0.0315(18) -0.0047(16) 0.0094(14)
C15 0.0535(19) 0.0535(19) 0.0471(19) 0.0191(16) -0.0077(15) 0.0192(16)
C16 0.0497(18) 0.064(2) 0.0442(18) 0.0288(17) 0.0027(15) 0.0199(16)
C21 0.063(2) 0.064(2) 0.085(3) 0.051(2) 0.002(2) 0.0078(18)
C22 0.080(3) 0.068(3) 0.072(3) 0.017(2) 0.005(2) 0.041(2)
C24 0.050(2) 0.070(3) 0.116(4) 0.054(3) -0.007(2) -0.0008(19)
C26 0.077(3) 0.107(3) 0.055(2) 0.039(2) 0.021(2) 0.039(3)
C23 0.064(2) 0.112(4) 0.088(3) 0.060(3) 0.036(2) 0.040(2)
C25 0.103(3) 0.063(2) 0.063(3) 0.009(2) -0.016(2) 0.032(2)
O1 0.0448(11) 0.0520(12) 0.0397(12) 0.0237(10) 0.0102(9) 0.0163(10)
O2 0.0390(11) 0.0528(12) 0.0484(12) 0.0293(10) 0.0133(9) 0.0175(10)
C31 0.0362(14) 0.0353(15) 0.0366(16) 0.0109(12) -0.0015(12) 0.0042(12)
C32 0.0324(14) 0.0377(15) 0.0412(16) 0.0166(13) 0.0002(12) 0.0058(12)
C33 0.0493(18) 0.058(2) 0.056(2) 0.0341(17) 0.0128(16) 0.0168(15)
C34 0.066(2) 0.061(2) 0.064(2) 0.0406(19) 0.0065(19) 0.0182(18)
C35 0.065(2) 0.050(2) 0.071(3) 0.0270(19) -0.002(2) 0.0217(18)
C36 0.059(2) 0.052(2) 0.064(2) 0.0164(18) 0.0035(18) 0.0271(17)
C37 0.0504(18) 0.0518(19) 0.0480(19) 0.0155(15) 0.0086(15) 0.0188(15)
N3 0.0436(14) 0.0450(14) 0.0494(16) 0.0175(13) -0.0025(12) 0.0083(12)
N2 0.0434(14) 0.0420(14) 0.0452(15) 0.0188(12) 0.0017(12) 0.0085(11)
N1 0.0550(16) 0.0429(14) 0.0492(16) 0.0197(13) 0.0075(13) 0.0101(12)
C41 0.0425(16) 0.0463(17) 0.0413(17) 0.0124(14) 0.0012(14) 0.0053(13)
C42 0.0531(19) 0.0435(17) 0.0420(18) 0.0138(14) 0.0052(15) 0.0034(14)
C51 0.0483(19) 0.063(2) 0.049(2) 0.0143(17) -0.0053(16) 0.0064(17)
O51 0.074(2) 0.116(3) 0.126(3) 0.061(2) -0.049(2) -0.027(2)
O52 0.0647(18) 0.091(2) 0.112(3) 0.056(2) -0.0266(17) 0.0104(16)
C53 0.096(4) 0.122(5) 0.127(5) 0.065(4) -0.044(4) 0.022(3)
C54 0.132(5) 0.149(6) 0.111(5) 0.078(4) 0.022(4) 0.074(5)
C61 0.084(3) 0.056(2) 0.046(2) 0.0138(18) 0.008(2) 0.003(2)
O61 0.179(4) 0.077(2) 0.069(2) 0.0146(19) 0.012(2) -0.012(2)
O62 0.127(3) 0.0599(17) 0.0652(19) 0.0217(15) -0.0005(18) -0.0165(17)
C63 0.133(5) 0.052(3) 0.090(4) 0.023(2) -0.011(3) -0.026(3)
C64 0.071(3) 0.069(3) 0.102(4) 0.037(3) 0.007(3) 0.005(2)

loop_
_atom_type_symbol
_atom_type_description
_atom_type_scat_dispersion_real
_atom_type_scat_dispersion_imag
_atom_type_scat_source
C C 0.0033 0.0016 'International Tables Vol C Tables 4.2.6.8 and 6.1.1.4'
H H 0.0000 0.0000 'International Tables Vol C Tables 4.2.6.8 and 6.1.1.4'
N N 0.0061 0.0033 'International Tables Vol C Tables 4.2.6.8 and 6.1.1.4'
O O 0.0106 0.0060 'International Tables Vol C Tables 4.2.6.8 and 6.1.1.4'
Ru Ru -1.2594 0.8363 'International Tables Vol C Tables 4.2.6.8 and 6.1.1.4'

loop_
_geom_angle_atom_site_label_1
_geom_angle_atom_site_label_2
_geom_angle_atom_site_label_3
_geom_angle
_geom_angle_site_symmetry_1
_geom_angle_site_symmetry_3
_geom_angle_publ_flag
O2 Ru1 O1 76.73(8) . . ?
O2 Ru1 N2 84.18(9) . . ?
O1 Ru1 N2 84.12(9) . . ?
O2 Ru1 C14 91.59(8) . . ?
O1 Ru1 C14 113.71(8) . . ?
N2 Ru1 C14 160.27(9) . . ?
O2 Ru1 C13 93.46(7) . . ?
O1 Ru1 C13 150.33(8) . . ?
N2 Ru1 C13 123.19(9) . . ?
C14 Ru1 C13 37.7 . . ?
O2 Ru1 C15 116.74(8) . . ?
O1 Ru1 C15 91.42(8) . . ?
N2 Ru1 C15 157.06(9) . . ?
C14 Ru1 C15 37.6 . . ?
C13 Ru1 C15 67.8 . . ?
O2 Ru1 C12 120.78(8) . . ?
O1 Ru1 C12 162.45(7) . . ?
N2 Ru1 C12 98.03(9) . . ?
C14 Ru1 C12 67.7 . . ?
C13 Ru1 C12 37.4 . . ?
C15 Ru1 C12 79.8 . . ?
O2 Ru1 C16 153.85(8) . . ?
O1 Ru1 C16 96.66(7) . . ?
N2 Ru1 C16 120.71(9) . . ?
C14 Ru1 C16 67.6 . . ?
C13 Ru1 C16 79.8 . . ?
C15 Ru1 C16 37.4 . . ?
C12 Ru1 C16 67.2 . . ?
O2 Ru1 C11 157.97(8) . . ?
O1 Ru1 C11 125.30(8) . . ?
N2 Ru1 C11 97.08(9) . . ?
C14 Ru1 C11 79.8 . . ?
C13 Ru1 C11 67.4 . . ?
C15 Ru1 C11 67.3 . . ?
C12 Ru1 C11 37.2 . . ?
C16 Ru1 C11 37.2 . . ?
C12 C11 C16 120.0 . . ?
C12 C11 C21 119.8(2) . . ?
C16 C11 C21 120.2(2) . . ?
C12 C11 Ru1 71.01(7) . . ?
C16 C11 Ru1 71.13(7) . . ?
C21 C11 Ru1 131.07(19) . . ?
C13 C12 C11 120.0 . . ?
C13 C12 C22 120.9(2) . . ?
C11 C12 C22 119.1(2) . . ?
C13 C12 Ru1 70.60(7) . . ?
C11 C12 Ru1 71.80(7) . . ?
C22 C12 Ru1 129.3(2) . . ?
C12 C13 C14 120.0 . . ?
C12 C13 C23 120.4(2) . . ?
C14 C13 C23 119.4(2) . . ?
C12 C13 Ru1 71.96(7) . . ?
C14 C13 Ru1 70.88(7) . . ?
C23 C13 Ru1 124.8(2) . . ?
C13 C14 C15 120.0 . . ?
C13 C14 C24 120.0(2) . . ?
C15 C14 C24 119.9(2) . . ?
C13 C14 Ru1 71.45(7) . . ?
C15 C14 Ru1 71.58(7) . . ?
C24 C14 Ru1 126.8(2) . . ?
C16 C15 C14 120.0 . . ?
C16 C15 C25 120.0(2) . . ?
C14 C15 C25 120.0(2) . . ?
C16 C15 Ru1 71.99(7) . . ?
C14 C15 Ru1 70.78(7) . . ?
C25 C15 Ru1 127.2(2) . . ?
C15 C16 C11 120.0 . . ?
C15 C16 C26 119.2(2) . . ?
C11 C16 C26 120.7(2) . . ?
C15 C16 Ru1 70.63(7) . . ?
C11 C16 Ru1 71.70(7) . . ?
C26 C16 Ru1 126.4(2) . . ?
C31 O1 Ru1 115.40(18) . . ?
C32 O2 Ru1 115.78(18) . . ?
O1 C31 C37 118.2(3) . . ?
O1 C31 C32 116.2(3) . . ?
C37 C31 C32 125.6(3) . . ?
O2 C32 C33 118.4(3) . . ?
O2 C32 C31 115.6(3) . . ?
C33 C32 C31 126.0(3) . . ?
C34 C33 C32 130.8(3) . . ?
C33 C34 C35 130.0(3) . . ?
C36 C35 C34 126.6(3) . . ?
C35 C36 C37 130.4(3) . . ?
C36 C37 C31 130.7(3) . . ?
N2 N3 C41 105.5(3) . . ?
N3 N2 N1 112.9(2) . . ?
N3 N2 Ru1 119.45(19) . . ?
N1 N2 Ru1 127.7(2) . . ?
N2 N1 C42 105.0(3) . . ?
N3 C41 C42 108.0(3) . . ?
N3 C41 C51 121.4(3) . . ?
C42 C41 C51 130.6(3) . . ?
N1 C42 C41 108.6(3) . . ?
N1 C42 C61 123.0(3) . . ?
C41 C42 C61 128.3(3) . . ?
O51 C51 O52 122.6(4) . . ?
O51 C51 C41 125.4(4) . . ?
O52 C51 C41 112.0(3) . . ?
C51 O52 C53 118.3(4) . . ?
C54 C53 O52 109.5(5) . . ?
O61 C61 O62 121.8(4) . . ?
O61 C61 C42 122.3(4) . . ?
O62 C61 C42 115.1(3) . . ?
C61 O62 C63 116.6(4) . . ?
C64 C63 O62 106.3(4) . . ?

loop_
_geom_bond_atom_site_label_1
_geom_bond_atom_site_label_2
_geom_bond_distance
_geom_bond_site_symmetry_2
_geom_bond_publ_flag
Ru1 O2 2.077(2) . ?
Ru1 O1 2.084(2) . ?
Ru1 N2 2.102(3) . ?
Ru1 C14 2.1494(19) . ?
Ru1 C13 2.1567(19) . ?
Ru1 C15 2.160(2) . ?
Ru1 C12 2.1741(19) . ?
Ru1 C16 2.1771(19) . ?
Ru1 C11 2.1843(19) . ?
C11 C12 1.3900 . ?
C11 C16 1.3900 . ?
C11 C21 1.545(4) . ?
C12 C13 1.3900 . ?
C12 C22 1.549(4) . ?
C13 C14 1.3900 . ?
C13 C23 1.550(4) . ?
C14 C15 1.3900 . ?
C14 C24 1.547(4) . ?
C15 C16 1.3900 . ?
C15 C25 1.542(4) . ?
C16 C26 1.535(4) . ?
O1 C31 1.290(4) . ?
O2 C32 1.292(3) . ?
C31 C37 1.402(4) . ?
C31 C32 1.454(4) . ?
C32 C33 1.407(4) . ?
C33 C34 1.377(5) . ?
C34 C35 1.379(5) . ?
C35 C36 1.370(5) . ?
C36 C37 1.385(5) . ?
N3 N2 1.327(4) . ?
N3 C41 1.343(4) . ?
N2 N1 1.338(4) . ?
N1 C42 1.340(4) . ?
C41 C42 1.379(5) . ?
C41 C51 1.475(5) . ?
C42 C61 1.483(5) . ?
C51 O51 1.175(4) . ?
C51 O52 1.309(5) . ?
O52 C53 1.443(5) . ?
C53 C54 1.388(8) . ?
C61 O61 1.218(5) . ?
C61 O62 1.258(5) . ?
O62 C63 1.478(5) . ?
C63 C64 1.454(7) . ?
